data_7125333
loop_
_publ_author_name
'Mai, Shaoyu'
'Luo, Yixin'
'Huang, Xianyun'
'Shu, Zhenghao'
'Li, Bingnan'
'Lan, Yu'
'Song, Qiuling'

_publ_section_title
;
 Diversity-oriented synthesis of imidazo[2,1-a]isoquinolines.
;
_journal_issue 73
_journal_name_full 'Chemical communications (Cambridge, England)'
_journal_page_first 10240
_journal_page_last 10243
_journal_paper_doi 10.1039/c8cc05390a
_journal_volume 54
_journal_year 2018
_chemical_formula_moiety '2(C16 H14 N2 O), H2 O'
_chemical_formula_sum 'C32 H30 N4 O3'
_chemical_formula_weight 518.62
_space_group_crystal_system triclinic
_space_group_IT_number 2
_space_group_name_Hall '-P 1'
_space_group_name_H-M_alt 'P -1'
_symmetry_Int_Tables_number 2
_symmetry_space_group_name_Hall '-P 1'
_symmetry_space_group_name_H-M 'P -1'
_audit_block_doi 10.5517/ccdc.csd.cc1p4kds
_audit_update_record
;
2017-06-01 deposited with the CCDC.
2018-07-18 downloaded from the CCDC.
;
_cell_angle_alpha 100.641(16)
_cell_angle_beta 104.19(2)
_cell_angle_gamma 113.52(2)
_cell_formula_units_Z 2
_cell_length_a 10.711(3)
_cell_length_b 11.136(2)
_cell_length_c 13.512(3)
_cell_measurement_reflns_used 1208
_cell_measurement_temperature 291(2)
_cell_measurement_theta_max 20.2180
_cell_measurement_theta_min 3.3930
_cell_volume 1358.4(7)
_diffrn_ambient_temperature 291(2)
_diffrn_measured_fraction_theta_full 0.9979
_diffrn_measured_fraction_theta_max 0.9979
_diffrn_measurement_device_type agilent
_diffrn_radiation_type 'Mo K\a'
_diffrn_radiation_wavelength 0.71073
_diffrn_reflns_av_R_equivalents 0.0542
_diffrn_reflns_av_unetI/netI 0.1301
_diffrn_reflns_limit_h_max 14
_diffrn_reflns_limit_h_min -13
_diffrn_reflns_limit_k_max 15
_diffrn_reflns_limit_k_min -14
_diffrn_reflns_limit_l_max 18
_diffrn_reflns_limit_l_min -17
_diffrn_reflns_number 10745
_diffrn_reflns_theta_full 24.9931
_diffrn_reflns_theta_max 24.99
_diffrn_reflns_theta_min 3.05
_exptl_absorpt_coefficient_mu 0.083
_exptl_crystal_density_diffrn 1.2678
_exptl_crystal_description block
_exptl_crystal_F_000 548.2428
_refine_diff_density_max 0.5131
_refine_diff_density_min -0.5141
_refine_diff_density_rms 0.1304
_refine_ls_d_res_high 0.8411
_refine_ls_d_res_low 6.6764
_refine_ls_goodness_of_fit_ref 1.1109
_refine_ls_matrix_type full
_refine_ls_number_constraints 53
_refine_ls_number_parameters 359
_refine_ls_number_reflns 4779
_refine_ls_number_restraints 1
_refine_ls_restrained_S_all 1.1107
_refine_ls_R_factor_all 0.1746
_refine_ls_R_factor_gt 0.0960
_refine_ls_shift/su_max 0.0000
_refine_ls_shift/su_mean 0.0000
_refine_ls_structure_factor_coef Fsqd
_refine_ls_weighting_details 'w=1/[\s^2^(Fo^2^)+(0.0466P)^2^+0.7529P] where P=(Fo^2^+2Fc^2^)/3'
_refine_ls_weighting_scheme calc
_refine_ls_wR_factor_gt 0.1615
_refine_ls_wR_factor_ref 0.1936
_reflns_Friedel_coverage 0.0
_reflns_limit_h_max 12
_reflns_limit_h_min -12
_reflns_limit_k_max 12
_reflns_limit_k_min -13
_reflns_limit_l_max 16
_reflns_limit_l_min 0
_reflns_number_gt 2716
_reflns_number_total 4779
_reflns_threshold_expression I>=2u(I)
_cod_data_source_file c8cc05390a2.cif
_cod_data_source_block exp_3995
_cod_original_cell_volume 1358.4(6)
_cod_database_code 7125333

loop_
_space_group_symop_id
_space_group_symop_operation_xyz
1 x,y,z
2 -x,-y,-z

loop_
_atom_site_label
_atom_site_type_symbol
_atom_site_fract_x
_atom_site_fract_y
_atom_site_fract_z
_atom_site_U_iso_or_equiv
_atom_site_adp_type
_atom_site_occupancy
C13 C 0.4057(6) 0.1863(6) 0.3719(4) 0.0618(14) Uani 1.000000
H13 H 0.4159(6) 0.1659(6) 0.3053(4) 0.0742(16) Uiso 1.000000
C14 C 0.2927(5) 0.1163(4) 0.4963(3) 0.0434(11) Uani 1.000000
C15 C 0.4138(5) 0.5790(5) 0.1067(4) 0.0516(12) Uani 1.000000
C16 C 0.2903(5) 0.4584(5) 0.0416(4) 0.0523(12) Uani 1.000000
C17 C 0.3040(5) 0.0845(5) 0.3959(4) 0.0471(11) Uani 1.000000
C20 C 0.3802(5) 0.2479(4) 0.5681(4) 0.0527(12) Uani 1.000000
H20 H 0.3724(5) 0.2695(4) 0.6355(4) 0.0632(15) Uiso 1.000000
C26 C 0.4915(6) 0.3160(6) 0.4433(5) 0.0680(15) Uani 1.000000
H26 H 0.5591(6) 0.3833(6) 0.4254(5) 0.0816(18) Uiso 1.000000
C29 C 0.4779(6) 0.3466(5) 0.5411(5) 0.0663(14) Uani 1.000000
H29 H 0.5356(6) 0.4354(5) 0.5897(5) 0.0795(17) Uiso 1.000000
C30 C 0.4208(7) 0.7063(5) 0.1193(5) 0.0776(17) Uani 1.000000
H30 H 0.5042(7) 0.7867(5) 0.1647(5) 0.093(2) Uiso 1.000000
C37 C 0.2955(8) 0.7093(7) 0.0603(6) 0.093(2) Uani 1.000000
H37 H 0.2944(8) 0.7934(7) 0.0663(6) 0.112(2) Uiso 1.000000
C38 C 0.1730(7) 0.5879(7) -0.0072(5) 0.0796(16) Uani 1.000000
H38 H 0.0917(7) 0.5927(7) -0.0466(5) 0.096(2) Uiso 1.000000
O10 O 0.0431(4) -0.2912(3) 0.2919(2) 0.0647(10) Uani 1.000000
H10 H -0.0286(13) -0.2784(18) 0.278(3) 0.0971(15) Uiso 1.000000
N12 N 0.1276(4) -0.1256(3) 0.4584(3) 0.0409(9) Uani 1.000000
C0aa C -0.0377(5) -0.3464(5) 0.4826(4) 0.0581(13) Uani 1.000000
H0aa H -0.0482(5) -0.4083(5) 0.4207(4) 0.0697(16) Uiso 1.000000
C18 C 0.1627(5) -0.1714(5) 0.3642(3) 0.0495(12) Uani 1.000000
N1aa N 0.5248(4) 0.5469(4) 0.1548(3) 0.0551(11) Uani 1.000000
N2aa N 0.3253(4) 0.3524(3) 0.0514(3) 0.0437(9) Uani 1.000000
C9 C -0.0877(5) -0.3001(5) 0.6438(4) 0.0656(14) Uani 1.000000
H9 H -0.1344(5) -0.3348(5) 0.6895(4) 0.0787(17) Uiso 1.000000
C11 C 0.0651(5) -0.1130(4) 0.6020(3) 0.0433(11) Uani 1.000000
C3aa C -0.0048(5) -0.1610(5) 0.6706(4) 0.0540(13) Uani 1.000000
H3aa H 0.0044(5) -0.1007(5) 0.7328(4) 0.0648(15) Uiso 1.000000
C4aa C -0.1045(5) -0.3901(5) 0.5523(4) 0.0656(14) Uani 1.000000
H4aa H -0.1633(5) -0.4841(5) 0.5369(4) 0.0788(17) Uiso 1.000000
N5aa N 0.1554(4) 0.0193(3) 0.6092(3) 0.0437(9) Uani 1.000000
C1aa C 0.5311(5) 0.3301(5) 0.1492(3) 0.0505(11) Uani 1.000000
C7aa C 0.4538(5) 0.1859(5) 0.0964(3) 0.0557(13) Uani 1.000000
C6aa C 0.4638(5) 0.4146(5) 0.1195(3) 0.0504(11) Uani 1.000000
C8aa C 0.2240(5) 0.2046(5) 0.0203(3) 0.0562(13) Uani 1.000000
C0ba C 0.0469(5) -0.2051(4) 0.5086(3) 0.0421(11) Uani 1.000000
C9aa C 0.1917(5) 0.0073(4) 0.5233(3) 0.0385(10) Uani 1.000000
C1ba C 0.2026(5) -0.0550(5) 0.3171(3) 0.0572(13) Uani 1.000000
H1ba H 0.1139(5) -0.0542(5) 0.2783(3) 0.0687(16) Uiso 1.000000
H1bb H 0.2464(5) -0.0736(5) 0.2651(3) 0.0687(16) Uiso 1.000000
C6 C 0.3143(6) 0.1294(5) 0.0072(4) 0.0627(14) Uani 1.000000
H6a H 0.3338(6) 0.1324(5) -0.0589(4) 0.0752(17) Uiso 1.000000
H6b H 0.2567(6) 0.0332(5) -0.0003(4) 0.0752(17) Uiso 1.000000
C2ba C 0.1680(6) 0.4600(6) -0.0177(4) 0.0702(15) Uani 1.000000
H2ba H 0.0853(6) 0.3789(6) -0.0629(4) 0.0842(18) Uiso 1.000000
O2 O 0.1111(3) 0.1635(3) -0.0737(2) 0.0607(9) Uani 1.000000
H2 H 0.1435(3) 0.184(5) -0.1207(11) 0.0911(13) Uiso 1.000000
C3 C 0.5180(6) 0.1075(5) 0.1252(4) 0.0670(15) Uani 1.000000
H3 H 0.4700(6) 0.0127(5) 0.0905(4) 0.0804(18) Uiso 1.000000
C4 C 0.1587(5) 0.1799(5) 0.1068(4) 0.0736(16) Uani 1.000000
H4a H 0.2354(6) 0.213(3) 0.1751(6) 0.110(2) Uiso 1.000000
H4b H 0.102(3) 0.228(3) 0.1104(18) 0.110(2) Uiso 1.000000
H4c H 0.097(3) 0.0828(6) 0.0898(14) 0.110(2) Uiso 1.000000
C3ba C 0.6661(6) 0.3850(5) 0.2286(4) 0.0654(14) Uani 1.000000
H3ba H 0.7174(6) 0.4796(5) 0.2640(4) 0.0785(17) Uiso 1.000000
C5ba C 0.7250(7) 0.3028(6) 0.2557(5) 0.0875(18) Uani 1.000000
H5ba H 0.8156(7) 0.3405(6) 0.3097(5) 0.105(2) Uiso 1.000000
C4ba C 0.6505(7) 0.1658(6) 0.2034(5) 0.0890(19) Uani 1.000000
H4ba H 0.6915(7) 0.1098(6) 0.2217(5) 0.107(2) Uiso 1.000000
O1 O 0.1905(3) 0.2384(3) -0.2338(2) 0.0514(8) Uani 1.000000
H1d H 0.2753(18) 0.307(3) -0.206(3) 0.0771(12) Uiso 1.000000
H1e H 0.191(4) 0.176(3) -0.280(3) 0.0771(12) Uiso 1.000000
C1 C 0.2850(5) -0.2066(5) 0.3998(4) 0.0671(15) Uani 1.000000
H1a H 0.2573(14) -0.276(2) 0.435(2) 0.101(2) Uiso 1.000000
H1b H 0.305(2) -0.241(3) 0.3381(5) 0.101(2) Uiso 1.000000
H1c H 0.3706(11) -0.1252(8) 0.449(2) 0.101(2) Uiso 1.000000

loop_
_atom_site_aniso_label
_atom_site_aniso_U_11
_atom_site_aniso_U_22
_atom_site_aniso_U_33
_atom_site_aniso_U_12
_atom_site_aniso_U_13
_atom_site_aniso_U_23
C13 0.049(4) 0.081(4) 0.063(3) 0.029(3) 0.020(3) 0.039(3)
C14 0.034(3) 0.044(3) 0.053(3) 0.019(2) 0.014(2) 0.019(2)
C15 0.047(3) 0.043(3) 0.053(3) 0.010(3) 0.019(3) 0.014(2)
C16 0.045(3) 0.056(3) 0.057(3) 0.017(3) 0.027(3) 0.022(3)
C17 0.037(3) 0.053(3) 0.056(3) 0.024(3) 0.013(2) 0.025(2)
C20 0.045(3) 0.043(3) 0.066(3) 0.014(3) 0.021(3) 0.020(2)
C26 0.045(4) 0.077(4) 0.094(4) 0.026(3) 0.028(3) 0.056(3)
C29 0.051(4) 0.045(3) 0.095(4) 0.015(3) 0.023(3) 0.028(3)
C30 0.064(4) 0.059(4) 0.116(5) 0.023(3) 0.050(4) 0.029(3)
C37 0.080(5) 0.079(5) 0.147(6) 0.039(4) 0.063(5) 0.060(4)
C38 0.056(4) 0.095(5) 0.108(5) 0.039(4) 0.038(4) 0.055(4)
O10 0.058(2) 0.061(2) 0.0532(19) 0.025(2) 0.0050(18) -0.0050(17)
N12 0.034(2) 0.036(2) 0.041(2) 0.0125(19) 0.0068(18) 0.0065(17)
C0aa 0.051(3) 0.043(3) 0.073(3) 0.021(3) 0.015(3) 0.014(3)
C18 0.048(3) 0.051(3) 0.045(3) 0.027(3) 0.009(2) 0.006(2)
N1aa 0.050(3) 0.036(2) 0.058(2) 0.005(2) 0.021(2) -0.0002(18)
N2aa 0.035(2) 0.037(2) 0.041(2) 0.004(2) 0.0116(18) 0.0061(16)
C9 0.054(4) 0.061(4) 0.087(4) 0.023(3) 0.033(3) 0.036(3)
C11 0.035(3) 0.043(3) 0.050(3) 0.017(2) 0.012(2) 0.018(2)
C3aa 0.047(3) 0.049(3) 0.066(3) 0.021(3) 0.022(3) 0.018(2)
C4aa 0.042(3) 0.042(3) 0.093(4) 0.008(3) 0.012(3) 0.023(3)
N5aa 0.042(2) 0.037(2) 0.047(2) 0.015(2) 0.0142(18) 0.0113(16)
C1aa 0.045(3) 0.058(3) 0.038(2) 0.017(2) 0.015(2) 0.008(2)
C7aa 0.053(4) 0.054(3) 0.041(3) 0.014(3) 0.014(2) 0.005(2)
C6aa 0.041(3) 0.055(3) 0.041(3) 0.012(2) 0.014(2) 0.008(2)
C8aa 0.038(3) 0.057(3) 0.041(3) -0.001(3) 0.008(2) 0.009(2)
C0ba 0.032(3) 0.037(3) 0.050(3) 0.016(2) 0.004(2) 0.010(2)
C9aa 0.034(3) 0.035(3) 0.044(3) 0.018(2) 0.010(2) 0.011(2)
C1ba 0.053(3) 0.072(3) 0.044(3) 0.029(3) 0.014(2) 0.018(2)
C6 0.064(4) 0.041(3) 0.058(3) 0.010(3) 0.014(3) 0.005(2)
C2ba 0.055(4) 0.090(4) 0.084(4) 0.035(4) 0.036(3) 0.048(3)
O2 0.042(2) 0.058(2) 0.0432(18) -0.0037(17) 0.0018(16) 0.0130(16)
C3 0.064(4) 0.051(3) 0.074(4) 0.026(3) 0.015(3) 0.010(3)
C4 0.053(4) 0.078(4) 0.057(3) 0.001(3) 0.019(3) 0.021(3)
C3ba 0.048(4) 0.058(3) 0.067(3) 0.016(3) 0.005(3) 0.009(3)
C5ba 0.065(4) 0.083(4) 0.087(4) 0.034(4) -0.000(3) 0.006(3)
C4ba 0.079(5) 0.090(5) 0.090(4) 0.050(4) 0.012(4) 0.011(4)
O1 0.038(2) 0.0407(18) 0.0509(19) 0.0030(16) 0.0118(16) 0.0005(14)
C1 0.058(4) 0.068(3) 0.080(4) 0.038(3) 0.022(3) 0.018(3)

loop_
_atom_type_symbol
_atom_type_scat_dispersion_real
_atom_type_scat_dispersion_imag
_atom_type_scat_Cromer_Mann_a1
_atom_type_scat_Cromer_Mann_a2
_atom_type_scat_Cromer_Mann_a3
_atom_type_scat_Cromer_Mann_a4
_atom_type_scat_Cromer_Mann_b1
_atom_type_scat_Cromer_Mann_b2
_atom_type_scat_Cromer_Mann_b3
_atom_type_scat_Cromer_Mann_b4
_atom_type_scat_Cromer_Mann_c
_atom_type_scat_source
_atom_type_scat_dispersion_source
H 0.00000 0.00000 0.49300 0.32291 0.14019 0.04081 10.51090 26.12570 3.14236 57.79970 0.0030380000826 'International Tables Volume C Table 6.1.1.4 (pp. 500-502)' 'Henke, Gullikson and Davis, At. Data and Nucl. Data Tables, 1993, 54, 2'
C 0.00347 0.00161 2.31000 1.02000 1.58860 0.86500 20.84390 10.20750 0.56870 51.65120 0.215599998832 'International Tables Volume C Table 6.1.1.4 (pp. 500-502)' 'Henke, Gullikson and Davis, At. Data and Nucl. Data Tables, 1993, 54, 2'
O 0.01158 0.00611 3.04850 2.28680 1.54630 0.86700 13.27710 5.70110 0.32390 32.90890 0.250800013542 'International Tables Volume C Table 6.1.1.4 (pp. 500-502)' 'Henke, Gullikson and Davis, At. Data and Nucl. Data Tables, 1993, 54, 2'
N 0.00653 0.00323 12.21260 3.13220 2.01250 1.16630 0.00570 9.89330 28.99750 0.58260 -11.5290002823 'International Tables Volume C Table 6.1.1.4 (pp. 500-502)' 'Henke, Gullikson and Davis, At. Data and Nucl. Data Tables, 1993, 54, 2'

loop_
_geom_angle_atom_site_label_1
_geom_angle_atom_site_label_2
_geom_angle_atom_site_label_3
_geom_angle
C26 C13 C17 121.5(5)
C20 C14 C17 119.7(4)
C9aa C14 C17 118.1(4)
C9aa C14 C20 122.2(4)
C30 C15 C16 122.8(5)
N1aa C15 C16 109.3(4)
N1aa C15 C30 127.9(5)
N2aa C16 C15 105.6(4)
C2ba C16 C15 121.5(5)
C2ba C16 N2aa 133.0(5)
C14 C17 C13 118.3(4)
C1ba C17 C13 122.6(4)
C1ba C17 C14 119.0(4)
C29 C20 C14 120.4(4)
C29 C26 C13 119.7(5)
C26 C29 C20 120.3(5)
C37 C30 C15 116.3(5)
C38 C37 C30 120.6(6)
C2ba C38 C37 122.0(6)
C0ba N12 C18 128.4(3)
C9aa N12 C18 124.4(4)
C9aa N12 C0ba 106.4(3)
C0ba C0aa C4aa 116.6(4)
N12 C18 O10 109.1(4)
C1ba C18 O10 112.1(4)
C1ba C18 N12 106.8(3)
C1 C18 O10 107.1(3)
C1 C18 N12 109.0(4)
C1 C18 C1ba 112.6(4)
C6aa N1aa C15 103.9(4)
C6aa N2aa C16 105.7(4)
C8aa N2aa C16 127.3(4)
C8aa N2aa C6aa 124.9(4)
C4aa C9 C3aa 122.1(5)
N5aa C11 C3aa 130.0(4)
C0ba C11 C3aa 120.0(4)
C0ba C11 N5aa 109.9(4)
C11 C3aa C9 117.5(4)
C9 C4aa C0aa 122.0(5)
C9aa N5aa C11 105.2(3)
C6aa C1aa C7aa 118.6(4)
C3ba C1aa C7aa 118.9(4)
C3ba C1aa C6aa 122.4(4)
C6 C7aa C1aa 118.5(4)
C3 C7aa C1aa 118.1(5)
C3 C7aa C6 123.2(4)
N2aa C6aa N1aa 115.5(4)
C1aa C6aa N1aa 125.4(4)
C1aa C6aa N2aa 119.0(4)
C6 C8aa N2aa 105.8(4)
O2 C8aa N2aa 111.0(4)
O2 C8aa C6 111.0(4)
C4 C8aa N2aa 108.7(4)
C4 C8aa C6 113.2(4)
C4 C8aa O2 107.1(4)
C0aa C0ba N12 132.6(4)
C11 C0ba N12 105.6(4)
C11 C0ba C0aa 121.7(4)
N12 C9aa C14 120.0(4)
N5aa C9aa C14 127.2(4)
N5aa C9aa N12 112.8(4)
C18 C1ba C17 115.4(4)
C8aa C6 C7aa 114.9(4)
C38 C2ba C16 116.8(5)
C4ba C3 C7aa 120.9(5)
C5ba C3ba C1aa 121.0(5)
C4ba C5ba C3ba 119.2(6)
C5ba C4ba C3 121.9(5)

loop_
_geom_bond_atom_site_label_1
_geom_bond_atom_site_label_2
_geom_bond_distance
C13 C26 1.361(6)
C13 C17 1.379(6)
C14 C20 1.379(6)
C14 C17 1.385(6)
C14 C9aa 1.444(6)
C15 C30 1.366(6)
C15 C16 1.379(6)
C15 N1aa 1.418(6)
C16 C2ba 1.366(6)
C16 N2aa 1.392(5)
C17 C1ba 1.484(6)
C20 C29 1.361(6)
C26 C29 1.361(7)
C30 C37 1.399(7)
C37 C38 1.386(7)
C38 C2ba 1.383(7)
O10 C18 1.384(5)
N12 C9aa 1.358(5)
N12 C0ba 1.374(5)
N12 C18 1.473(5)
C0aa C4aa 1.363(6)
C0aa C0ba 1.387(6)
C18 C1ba 1.505(6)
C18 C1 1.507(6)
N1aa C6aa 1.282(5)
N2aa C6aa 1.343(5)
N2aa C8aa 1.469(5)
C9 C4aa 1.362(6)
C9 C3aa 1.363(6)
C11 N5aa 1.371(5)
C11 C3aa 1.383(6)
C11 C0ba 1.387(5)
N5aa C9aa 1.313(5)
C1aa C3ba 1.381(6)
C1aa C7aa 1.414(6)
C1aa C6aa 1.451(6)
C7aa C3 1.363(6)
C7aa C6 1.473(6)
C8aa O2 1.369(5)
C8aa C4 1.516(6)
C8aa C6 1.531(6)
C3 C4ba 1.353(7)
C3ba C5ba 1.357(6)
C5ba C4ba 1.348(7)

loop_
_restr_u_rigid_atom_site_label_1
_restr_u_rigid_atom_site_label_2
_restr_u_rigid_target_weight_param
_restr_u_rigid_u_parallel
_restr_u_rigid_diff
C1aa C6aa 0.0010 0.0691 -0.0009
